data_4103987
loop_
_publ_author_name
'Atsushi Kunishita'
'Minoru Kubo'
'Hideki Sugimoto'
'Takashi Ogura'
'Kazunobu Sato'
'Takeji Takui'
'Shinobu Itoh'

_publ_section_title
;
 Mononuclear Copper(II)-Superoxo Complexes that Mimic the Structure and
 Reactivity of the Active Centers of PHM and D\bM
;
_journal_name_full 'Journal of the American Chemical Society'
_journal_page_first 2788
_journal_page_last 2789
_journal_paper_doi 10.1021/ja809464e
_journal_volume 131
_journal_year 2009
_chemical_formula_moiety 'C22 H31 Cu F6 N3 O P '
_chemical_formula_sum 'C22 H31 Cu F6 N3 O P'
_chemical_formula_weight 562.02
_space_group_IT_number 14
_symmetry_cell_setting monoclinic
_symmetry_Int_Tables_number 14
_symmetry_space_group_name_Hall '-P 2ybc'
_symmetry_space_group_name_H-M 'P 1 21/c 1'
_cell_angle_alpha 90.0000
_cell_angle_beta 110.49(4)
_cell_angle_gamma 90.0000
_cell_formula_units_Z 4
_cell_length_a 10.163(14)
_cell_length_b 17.316(16)
_cell_length_c 14.633(15)
_cell_measurement_reflns_used 15824
_cell_measurement_temperature 153.1
_cell_measurement_theta_max 27.4
_cell_measurement_theta_min 3.0
_cell_volume 2412(5)
_computing_cell_refinement PROCESS-AUTO
_computing_data_collection PROCESS-AUTO
_computing_data_reduction CrystalStructure
_computing_publication_material 'CrystalStructure 3.8'
_computing_structure_refinement CRYSTALS
_computing_structure_solution SIR92
_diffrn_detector_area_resol_mean 10.00
_diffrn_measured_fraction_theta_full 0.997
_diffrn_measured_fraction_theta_max 0.997
_diffrn_measurement_device_type 'Rigaku RAXIS-RAPID'
_diffrn_measurement_method \w
_diffrn_radiation_type 'Mo K\a'
_diffrn_radiation_wavelength 0.71075
_diffrn_reflns_av_R_equivalents 0.079
_diffrn_reflns_limit_h_max 13
_diffrn_reflns_limit_h_min -13
_diffrn_reflns_limit_k_max 22
_diffrn_reflns_limit_k_min -20
_diffrn_reflns_limit_l_max 18
_diffrn_reflns_limit_l_min -18
_diffrn_reflns_number 22071
_diffrn_reflns_theta_full 27.39
_diffrn_reflns_theta_max 27.39
_exptl_absorpt_coefficient_mu 1.038
_exptl_absorpt_correction_T_max 0.732
_exptl_absorpt_correction_T_min 0.732
_exptl_absorpt_correction_type none
_exptl_crystal_colour yellow
_exptl_crystal_density_diffrn 1.547
_exptl_crystal_density_method 'not measured'
_exptl_crystal_description block
_exptl_crystal_F_000 1160.00
_exptl_crystal_size_max 0.50
_exptl_crystal_size_mid 0.40
_exptl_crystal_size_min 0.30
_refine_diff_density_max 0.96
_refine_diff_density_min -0.68
_refine_ls_extinction_method none
_refine_ls_goodness_of_fit_ref 0.965
_refine_ls_hydrogen_treatment refall
_refine_ls_number_parameters 338
_refine_ls_number_reflns 3866
_refine_ls_R_factor_gt 0.0496
_refine_ls_shift/su_max 0.0000
_refine_ls_structure_factor_coef F
_refine_ls_weighting_details 'w = 1/[0.0001Fo^2^ + 0.8000\s(Fo^2^)]'
_refine_ls_weighting_scheme calc
_refine_ls_wR_factor_ref 0.0519
_reflns_number_gt 2829
_reflns_number_total 5469
_reflns_threshold_expression F^2^>2.0\s(F^2^)
_cod_data_source_file ja809464e_si_001_3.cif
_cod_data_source_block '_1OMe'
_cod_original_formula_sum 'C22 H31 Cu F6 N3 O P '
_cod_database_code 4103987

loop_
_symmetry_equiv_pos_site_id
_symmetry_equiv_pos_as_xyz
1 +X,+Y,+Z
2 -X,1/2+Y,1/2-Z
3 -X,-Y,-Z
4 +X,1/2-Y,1/2+Z

loop_
_atom_site_label
_atom_site_type_symbol
_atom_site_fract_x
_atom_site_fract_y
_atom_site_fract_z
_atom_site_U_iso_or_equiv
_atom_site_adp_type
_atom_site_occupancy
_atom_site_symmetry_multiplicity
_atom_site_calc_flag
_atom_site_refinement_flags
Cu(1) Cu 1.11608(6) 0.30184(3) 0.82706(4) 0.03137(15) Uani 1.00 1 d .
P(2) P 0.74234(14) 0.38237(7) 0.56754(9) 0.0404(3) Uani 1.00 1 d .
F(1) F 0.8436(4) 0.31177(17) 0.6028(3) 0.1294(18) Uani 1.00 1 d .
F(2) F 0.6310(3) 0.34348(17) 0.6062(2) 0.0871(12) Uani 1.00 1 d .
F(3) F 0.6482(4) 0.4527(2) 0.5369(3) 0.160(2) Uani 1.00 1 d .
F(4) F 0.8570(3) 0.42062(15) 0.5299(2) 0.0662(10) Uani 1.00 1 d .
F(5) F 0.6757(4) 0.3438(3) 0.4684(3) 0.182(2) Uani 1.00 1 d .
F(6) F 0.8190(4) 0.4175(2) 0.6704(2) 0.1205(16) Uani 1.00 1 d .
O(1) O 0.5292(3) 0.61019(16) 0.9654(2) 0.0489(10) Uani 1.00 1 d .
N(1) N 1.2264(3) 0.35737(16) 0.7668(2) 0.0271(9) Uani 1.00 1 d .
N(2) N 1.2195(4) 0.18910(17) 0.8500(2) 0.0355(11) Uani 1.00 1 d .
N(3) N 0.9795(3) 0.26227(17) 0.8857(2) 0.0304(10) Uani 1.00 1 d .
C(1) C 1.1699(4) 0.4173(2) 0.7054(2) 0.0333(12) Uani 1.00 1 d .
C(2) C 1.2449(5) 0.4582(2) 0.6584(2) 0.0372(13) Uani 1.00 1 d .
C(3) C 1.3825(5) 0.4384(2) 0.6750(3) 0.0399(14) Uani 1.00 1 d .
C(4) C 1.4406(4) 0.3768(2) 0.7375(2) 0.0371(13) Uani 1.00 1 d .
C(5) C 1.3606(4) 0.3379(2) 0.7817(2) 0.0315(12) Uani 1.00 1 d .
C(6) C 1.4221(4) 0.2687(2) 0.8460(3) 0.0424(14) Uani 1.00 1 d .
C(7) C 1.3380(4) 0.1940(2) 0.8146(3) 0.0403(14) Uani 1.00 1 d .
C(8) C 1.1141(5) 0.1334(2) 0.7908(3) 0.0447(14) Uani 1.00 1 d .
C(9) C 0.9880(5) 0.1247(2) 0.8221(3) 0.0462(15) Uani 1.00 1 d .
C(10) C 0.9017(4) 0.1970(2) 0.8217(3) 0.0401(13) Uani 1.00 1 d .
C(11) C 1.2705(5) 0.1707(2) 0.9564(2) 0.0422(14) Uani 1.00 1 d .
C(12) C 1.2136(5) 0.2271(2) 1.0133(2) 0.0399(13) Uani 1.00 1 d .
C(13) C 1.0568(4) 0.2339(2) 0.9879(2) 0.0389(14) Uani 1.00 1 d .
C(14) C 0.8713(4) 0.3200(2) 0.8875(3) 0.0375(13) Uani 1.00 1 d .
C(15) C 0.9348(4) 0.3979(2) 0.9287(3) 0.0433(14) Uani 1.00 1 d .
C(16) C 0.8244(4) 0.4537(2) 0.9362(3) 0.0357(13) Uani 1.00 1 d .
C(17) C 0.7416(5) 0.4950(2) 0.8564(3) 0.0442(15) Uani 1.00 1 d .
C(18) C 0.6410(5) 0.5473(2) 0.8620(3) 0.0438(14) Uani 1.00 1 d .
C(19) C 0.6225(5) 0.5589(2) 0.9502(3) 0.0360(13) Uani 1.00 1 d .
C(20) C 0.7028(4) 0.5166(2) 1.0313(3) 0.0400(14) Uani 1.00 1 d .
C(21) C 0.8022(4) 0.4651(2) 1.0238(3) 0.0391(13) Uani 1.00 1 d .
C(22) C 0.4356(5) 0.6488(2) 0.8824(4) 0.0675(19) Uani 1.00 1 d .
H(1) H 1.0759 0.4320 0.6956 0.041 Uiso 1.00 1 c R
H(2) H 1.2019 0.4996 0.6159 0.045 Uiso 1.00 1 c R
H(3) H 1.4362 0.4657 0.6439 0.051 Uiso 1.00 1 c R
H(4) H 1.5356 0.3627 0.7498 0.045 Uiso 1.00 1 c R
H(5) H 1.5149 0.2601 0.8470 0.051 Uiso 1.00 1 c R
H(6) H 1.4249 0.2813 0.9098 0.051 Uiso 1.00 1 c R
H(7) H 1.3997 0.1518 0.8405 0.050 Uiso 1.00 1 c R
H(8) H 1.3034 0.1912 0.7453 0.050 Uiso 1.00 1 c R
H(9) H 1.0844 0.1489 0.7243 0.055 Uiso 1.00 1 c R
H(10) H 1.1589 0.0845 0.7980 0.055 Uiso 1.00 1 c R
H(11) H 0.9262 0.0900 0.7769 0.056 Uiso 1.00 1 c R
H(12) H 1.0168 0.1029 0.8857 0.056 Uiso 1.00 1 c R
H(13) H 0.8258 0.1832 0.8421 0.049 Uiso 1.00 1 c R
H(14) H 0.8659 0.2165 0.7570 0.049 Uiso 1.00 1 c R
H(15) H 1.2377 0.1207 0.9645 0.051 Uiso 1.00 1 c R
H(16) H 1.3703 0.1711 0.9812 0.051 Uiso 1.00 1 c R
H(17) H 1.2543 0.2142 1.0805 0.047 Uiso 1.00 1 c R
H(18) H 1.2456 0.2767 1.0027 0.047 Uiso 1.00 1 c R
H(19) H 1.0387 0.2686 1.0324 0.048 Uiso 1.00 1 c R
H(20) H 1.0220 0.1841 0.9949 0.048 Uiso 1.00 1 c R
H(21) H 0.8071 0.3270 0.8229 0.047 Uiso 1.00 1 c R
H(22) H 0.8226 0.3005 0.9274 0.047 Uiso 1.00 1 c R
H(23) H 1.0037 0.3906 0.9916 0.054 Uiso 1.00 1 c R
H(24) H 0.9777 0.4193 0.8863 0.054 Uiso 1.00 1 c R
H(25) H 0.7567 0.4887 0.7964 0.057 Uiso 1.00 1 c R
H(26) H 0.5833 0.5740 0.8055 0.052 Uiso 1.00 1 c R
H(27) H 0.6890 0.5233 1.0917 0.049 Uiso 1.00 1 c R
H(28) H 0.8559 0.4366 1.0799 0.047 Uiso 1.00 1 c R
H(29) H 0.4774 0.6954 0.8717 0.080 Uiso 1.00 1 c R
H(30) H 0.3510 0.6603 0.8935 0.080 Uiso 1.00 1 c R
H(31) H 0.4153 0.6164 0.8268 0.080 Uiso 1.00 1 c R

loop_
_atom_site_aniso_label
_atom_site_aniso_U_11
_atom_site_aniso_U_22
_atom_site_aniso_U_33
_atom_site_aniso_U_12
_atom_site_aniso_U_13
_atom_site_aniso_U_23
Cu(1) 0.0352(3) 0.0315(2) 0.0305(2) 0.0010(2) 0.0154(2) 0.0033(2)
P(2) 0.0394(8) 0.0446(6) 0.0420(7) -0.0023(6) 0.0200(6) -0.0038(5)
F(1) 0.151(4) 0.073(2) 0.229(4) 0.051(2) 0.148(3) 0.071(2)
F(2) 0.073(2) 0.096(2) 0.119(2) -0.0162(19) 0.069(2) 0.004(2)
F(3) 0.125(4) 0.139(3) 0.262(5) 0.094(2) 0.127(4) 0.128(3)
F(4) 0.053(2) 0.0855(19) 0.065(2) -0.0021(16) 0.0264(17) 0.0335(15)
F(5) 0.122(4) 0.336(6) 0.105(3) -0.123(4) 0.059(3) -0.142(3)
F(6) 0.109(3) 0.194(3) 0.070(2) -0.053(3) 0.046(2) -0.058(2)
O(1) 0.043(2) 0.0387(16) 0.065(2) 0.0043(15) 0.0196(19) -0.0092(15)
N(1) 0.030(2) 0.0270(16) 0.0250(18) 0.0016(15) 0.0101(17) 0.0029(14)
N(2) 0.048(2) 0.0343(19) 0.0256(19) 0.0071(18) 0.0146(19) 0.0028(15)
N(3) 0.034(2) 0.0285(17) 0.0287(19) -0.0023(16) 0.0113(18) -0.0002(14)
C(1) 0.034(3) 0.035(2) 0.033(2) 0.002(2) 0.014(2) 0.0013(19)
C(2) 0.049(3) 0.032(2) 0.032(2) -0.003(2) 0.016(2) 0.0042(18)
C(3) 0.048(3) 0.040(2) 0.040(2) -0.014(2) 0.024(2) -0.009(2)
C(4) 0.027(2) 0.048(2) 0.037(2) -0.003(2) 0.012(2) -0.006(2)
C(5) 0.031(2) 0.038(2) 0.024(2) 0.000(2) 0.009(2) -0.0065(17)
C(6) 0.036(3) 0.058(2) 0.033(2) 0.015(2) 0.011(2) 0.007(2)
C(7) 0.051(3) 0.036(2) 0.036(2) 0.015(2) 0.019(2) 0.009(2)
C(8) 0.065(3) 0.031(2) 0.042(2) 0.004(2) 0.023(2) -0.006(2)
C(9) 0.068(3) 0.031(2) 0.040(2) -0.011(2) 0.020(2) -0.008(2)
C(10) 0.046(3) 0.041(2) 0.035(2) -0.013(2) 0.016(2) -0.004(2)
C(11) 0.055(3) 0.039(2) 0.034(2) 0.004(2) 0.016(2) 0.0103(19)
C(12) 0.054(3) 0.040(2) 0.024(2) 0.002(2) 0.011(2) 0.0075(18)
C(13) 0.051(3) 0.038(2) 0.031(2) -0.003(2) 0.018(2) 0.0018(19)
C(14) 0.037(3) 0.038(2) 0.042(2) -0.005(2) 0.020(2) -0.0011(19)
C(15) 0.036(3) 0.039(2) 0.059(3) -0.006(2) 0.022(2) -0.004(2)
C(16) 0.034(3) 0.028(2) 0.049(2) -0.0080(19) 0.020(2) -0.007(2)
C(17) 0.062(3) 0.036(2) 0.045(3) -0.009(2) 0.032(2) -0.003(2)
C(18) 0.051(3) 0.037(2) 0.041(2) -0.002(2) 0.014(2) 0.003(2)
C(19) 0.037(3) 0.026(2) 0.045(2) -0.007(2) 0.014(2) -0.0078(19)
C(20) 0.042(3) 0.046(2) 0.035(2) -0.008(2) 0.017(2) -0.009(2)
C(21) 0.039(3) 0.040(2) 0.037(2) -0.001(2) 0.013(2) -0.001(2)
C(22) 0.055(4) 0.047(2) 0.098(4) 0.010(2) 0.024(3) 0.001(2)

loop_
_atom_type_symbol
_atom_type_description
_atom_type_scat_dispersion_real
_atom_type_scat_dispersion_imag
_atom_type_scat_source
C C 0.003 0.002
;
International Tables for Crystallography
(1992, Vol. C, Tables 4.2.6.8 and 6.1.1.4)
;
H H 0.000 0.000
;
International Tables for Crystallography
(1992, Vol. C, Table 6.1.1.4)
;
Cu Cu 0.320 1.265
;
International Tables for Crystallography
(1992, Vol. C, Tables 4.2.6.8 and 6.1.1.4)
;
N N 0.006 0.003
;
International Tables for Crystallography
(1992, Vol. C, Tables 4.2.6.8 and 6.1.1.4)
;
O O 0.011 0.006
;
International Tables for Crystallography
(1992, Vol. C, Tables 4.2.6.8 and 6.1.1.4)
;
P P 0.102 0.094
;
International Tables for Crystallography
(1992, Vol. C, Tables 4.2.6.8 and 6.1.1.4)
;
F F 0.017 0.010
;
International Tables for Crystallography
(1992, Vol. C, Tables 4.2.6.8 and 6.1.1.4)
;

loop_
_geom_angle_atom_site_label_1
_geom_angle_atom_site_label_2
_geom_angle_atom_site_label_3
_geom_angle
_geom_angle_publ_flag
N(1) Cu(1) N(2) 101.04(14) yes
N(1) Cu(1) N(3) 169.12(13) yes
N(2) Cu(1) N(3) 89.83(14) yes
F(1) P(2) F(2) 91.1(2) yes
F(1) P(2) F(3) 177.6(2) yes
F(1) P(2) F(4) 87.9(2) yes
F(1) P(2) F(5) 89.6(2) yes
F(1) P(2) F(6) 86.4(2) yes
F(2) P(2) F(3) 89.5(2) yes
F(2) P(2) F(4) 178.89(16) yes
F(2) P(2) F(5) 91.1(2) yes
F(2) P(2) F(6) 89.9(2) yes
F(3) P(2) F(4) 91.5(2) yes
F(3) P(2) F(5) 92.6(2) yes
F(3) P(2) F(6) 91.3(2) yes
F(4) P(2) F(5) 89.3(2) yes
F(4) P(2) F(6) 89.6(2) yes
F(5) P(2) F(6) 176.0(2) yes
C(19) O(1) C(22) 117.4(4) yes
Cu(1) N(1) C(1) 120.5(3) yes
Cu(1) N(1) C(5) 121.6(2) yes
C(1) N(1) C(5) 117.9(3) yes
Cu(1) N(2) C(7) 107.7(2) yes
Cu(1) N(2) C(8) 106.4(2) yes
Cu(1) N(2) C(11) 108.9(2) yes
C(7) N(2) C(8) 110.3(3) yes
C(7) N(2) C(11) 110.6(3) yes
C(8) N(2) C(11) 112.8(3) yes
Cu(1) N(3) C(10) 106.5(2) yes
Cu(1) N(3) C(13) 109.9(2) yes
Cu(1) N(3) C(14) 113.9(2) yes
C(10) N(3) C(13) 110.5(2) yes
C(10) N(3) C(14) 106.5(3) yes
C(13) N(3) C(14) 109.4(3) yes
N(1) C(1) C(2) 122.6(4) yes
C(1) C(2) C(3) 119.1(3) yes
C(2) C(3) C(4) 118.5(4) yes
C(3) C(4) C(5) 119.8(4) yes
N(1) C(5) C(4) 122.1(3) yes
N(1) C(5) C(6) 118.2(4) yes
C(4) C(5) C(6) 119.6(4) yes
C(5) C(6) C(7) 114.6(3) yes
N(2) C(7) C(6) 112.5(3) yes
N(2) C(8) C(9) 113.9(3) yes
C(8) C(9) C(10) 117.6(3) yes
N(3) C(10) C(9) 115.9(3) yes
N(2) C(11) C(12) 111.9(3) yes
C(11) C(12) C(13) 119.0(3) yes
N(3) C(13) C(12) 114.1(4) yes
N(3) C(14) C(15) 112.8(3) yes
C(14) C(15) C(16) 111.8(3) yes
C(15) C(16) C(17) 121.3(4) yes
C(15) C(16) C(21) 121.4(3) yes
C(17) C(16) C(21) 117.4(4) yes
C(16) C(17) C(18) 122.2(4) yes
C(17) C(18) C(19) 119.5(3) yes
O(1) C(19) C(18) 125.0(3) yes
O(1) C(19) C(20) 115.8(4) yes
C(18) C(19) C(20) 119.2(4) yes
C(19) C(20) C(21) 120.1(4) yes
C(16) C(21) C(20) 121.6(3) yes
N(1) C(1) H(1) 118.3 no
C(2) C(1) H(1) 119.1 no
C(1) C(2) H(2) 120.2 no
C(3) C(2) H(2) 120.7 no
C(2) C(3) H(3) 120.6 no
C(4) C(3) H(3) 120.9 no
C(3) C(4) H(4) 119.4 no
C(5) C(4) H(4) 120.8 no
C(5) C(6) H(5) 108.9 no
C(5) C(6) H(6) 106.9 no
C(7) C(6) H(5) 108.6 no
C(7) C(6) H(6) 108.2 no
H(5) C(6) H(6) 109.5 no
N(2) C(7) H(7) 108.8 no
N(2) C(7) H(8) 109.2 no
C(6) C(7) H(7) 107.9 no
C(6) C(7) H(8) 108.9 no
H(7) C(7) H(8) 109.5 no
N(2) C(8) H(9) 108.8 no
N(2) C(8) H(10) 107.2 no
C(9) C(8) H(9) 109.9 no
C(9) C(8) H(10) 107.5 no
H(9) C(8) H(10) 109.5 no
C(8) C(9) H(11) 106.0 no
C(8) C(9) H(12) 109.4 no
C(10) C(9) H(11) 106.1 no
C(10) C(9) H(12) 108.1 no
H(11) C(9) H(12) 109.5 no
N(3) C(10) H(13) 107.5 no
N(3) C(10) H(14) 106.8 no
C(9) C(10) H(13) 108.7 no
C(9) C(10) H(14) 108.3 no
H(13) C(10) H(14) 109.5 no
N(2) C(11) H(15) 108.4 no
N(2) C(11) H(16) 109.4 no
C(12) C(11) H(15) 107.4 no
C(12) C(11) H(16) 110.1 no
H(15) C(11) H(16) 109.5 no
C(11) C(12) H(17) 107.6 no
C(11) C(12) H(18) 105.9 no
C(13) C(12) H(17) 108.2 no
C(13) C(12) H(18) 106.4 no
H(17) C(12) H(18) 109.5 no
N(3) C(13) H(19) 108.3 no
N(3) C(13) H(20) 108.5 no
C(12) C(13) H(19) 108.7 no
C(12) C(13) H(20) 107.7 no
H(19) C(13) H(20) 109.5 no
N(3) C(14) H(21) 108.7 no
N(3) C(14) H(22) 108.5 no
C(15) C(14) H(21) 109.2 no
C(15) C(14) H(22) 108.1 no
H(21) C(14) H(22) 109.5 no
C(14) C(15) H(23) 109.4 no
C(14) C(15) H(24) 108.3 no
C(16) C(15) H(23) 109.2 no
C(16) C(15) H(24) 108.6 no
H(23) C(15) H(24) 109.5 no
C(16) C(17) H(25) 118.5 no
C(18) C(17) H(25) 119.3 no
C(17) C(18) H(26) 120.6 no
C(19) C(18) H(26) 119.9 no
C(19) C(20) H(27) 119.7 no
C(21) C(20) H(27) 120.2 no
C(16) C(21) H(28) 119.5 no
C(20) C(21) H(28) 118.9 no
O(1) C(22) H(29) 109.7 no
O(1) C(22) H(30) 109.2 no
O(1) C(22) H(31) 109.5 no
H(29) C(22) H(30) 109.5 no
H(29) C(22) H(31) 109.5 no
H(30) C(22) H(31) 109.5 no

loop_
_geom_bond_atom_site_label_1
_geom_bond_atom_site_label_2
_geom_bond_distance
_geom_bond_publ_flag
Cu(1) N(1) 1.911(3) yes
Cu(1) N(2) 2.187(3) yes
Cu(1) N(3) 1.992(4) yes
P(2) F(1) 1.565(3) yes
P(2) F(2) 1.582(4) yes
P(2) F(3) 1.516(4) yes
P(2) F(4) 1.597(3) yes
P(2) F(5) 1.524(4) yes
P(2) F(6) 1.556(3) yes
O(1) C(19) 1.373(5) yes
O(1) C(22) 1.420(5) yes
N(1) C(1) 1.361(4) yes
N(1) C(5) 1.346(6) yes
N(2) C(7) 1.470(7) yes
N(2) C(8) 1.476(5) yes
N(2) C(11) 1.493(5) yes
N(3) C(10) 1.504(4) yes
N(3) C(13) 1.507(4) yes
N(3) C(14) 1.494(5) yes
C(1) C(2) 1.386(7) yes
C(2) C(3) 1.377(7) yes
C(3) C(4) 1.394(5) yes
C(4) C(5) 1.380(7) yes
C(5) C(6) 1.517(5) yes
C(6) C(7) 1.530(5) yes
C(8) C(9) 1.512(8) yes
C(9) C(10) 1.528(6) yes
C(11) C(12) 1.524(6) yes
C(12) C(13) 1.509(6) yes
C(14) C(15) 1.525(5) yes
C(15) C(16) 1.513(6) yes
C(16) C(17) 1.376(5) yes
C(16) C(21) 1.392(7) yes
C(17) C(18) 1.390(7) yes
C(18) C(19) 1.382(7) yes
C(19) C(20) 1.391(5) yes
C(20) C(21) 1.379(6) yes
C(1) H(1) 0.950 no
C(2) H(2) 0.950 no
C(3) H(3) 0.950 no
C(4) H(4) 0.950 no
C(6) H(5) 0.950 no
C(6) H(6) 0.950 no
C(7) H(7) 0.950 no
C(7) H(8) 0.950 no
C(8) H(9) 0.950 no
C(8) H(10) 0.950 no
C(9) H(11) 0.950 no
C(9) H(12) 0.950 no
C(10) H(13) 0.950 no
C(10) H(14) 0.950 no
C(11) H(15) 0.950 no
C(11) H(16) 0.950 no
C(12) H(17) 0.950 no
C(12) H(18) 0.950 no
C(13) H(19) 0.950 no
C(13) H(20) 0.950 no
C(14) H(21) 0.950 no
C(14) H(22) 0.950 no
C(15) H(23) 0.950 no
C(15) H(24) 0.950 no
C(17) H(25) 0.950 no
C(18) H(26) 0.950 no
C(20) H(27) 0.950 no
C(21) H(28) 0.950 no
C(22) H(29) 0.950 no
C(22) H(30) 0.950 no
C(22) H(31) 0.950 no

loop_
_geom_contact_atom_site_label_1
_geom_contact_atom_site_label_2
_geom_contact_distance
_geom_contact_site_symmetry_2
Cu(1) F(1) 3.479(4) .
F(1) Cu(1) 3.479(4) .
F(1) C(13) 3.270(7) 4_554
F(2) C(3) 3.445(6) 1_455
F(2) C(4) 3.220(6) 1_455
F(2) C(11) 3.559(5) 4_454
F(2) C(22) 3.454(5) 2_646
F(3) F(3) 3.263(5) 3_666
F(3) C(3) 3.549(6) 3_766
F(4) C(1) 3.316(4) .
F(4) C(2) 3.327(4) 3_766
F(4) C(13) 3.539(5) 4_554
F(5) C(6) 3.227(6) 4_454
F(5) C(7) 3.445(5) 4_454
F(6) C(1) 3.421(6) .
F(6) C(14) 3.471(5) .
F(6) C(15) 3.561(5) .
F(6) C(17) 3.366(6) .
O(1) C(5) 3.586(5) 3_767
O(1) C(6) 3.362(5) 3_767
O(1) C(20) 3.234(5) 3_667
N(1) C(20) 3.540(5) 3_767
C(1) F(4) 3.316(4) .
C(1) F(6) 3.421(6) .
C(2) F(4) 3.327(4) 3_766
C(3) F(2) 3.445(6) 1_655
C(3) F(3) 3.549(6) 3_766
C(3) C(11) 3.542(5) 4_554
C(3) C(18) 3.594(5) 1_655
C(4) F(2) 3.220(6) 1_655
C(4) C(17) 3.584(6) 1_655
C(5) O(1) 3.586(5) 3_767
C(6) F(5) 3.227(6) 4_655
C(6) O(1) 3.362(5) 3_767
C(7) F(5) 3.445(5) 4_655
C(11) F(2) 3.559(5) 4_655
C(11) C(3) 3.542(5) 4_555
C(13) F(1) 3.270(7) 4_555
C(13) F(4) 3.539(5) 4_555
C(14) F(6) 3.471(5) .
C(15) F(6) 3.561(5) .
C(15) C(21) 3.458(6) 3_767
C(17) F(6) 3.366(6) .
C(17) C(4) 3.584(6) 1_455
C(18) C(3) 3.594(5) 1_455
C(20) O(1) 3.234(5) 3_667
C(20) N(1) 3.540(5) 3_767
C(21) C(15) 3.458(6) 3_767
C(22) F(2) 3.454(5) 2_656
Cu(1) H(27) 3.586 3_767
P(2) H(1) 3.361 .
P(2) H(2) 3.573 3_766
P(2) H(20) 3.557 4_554
F(1) H(1) 3.083 .
F(1) H(14) 2.739 .
F(1) H(19) 2.892 4_554
F(1) H(20) 2.792 4_554
F(1) H(21) 3.379 .
F(1) H(22) 3.166 4_554
F(1) H(30) 3.296 2_646
F(2) H(3) 3.077 1_455
F(2) H(4) 2.625 1_455
F(2) H(14) 3.422 .
F(2) H(16) 2.653 4_454
F(2) H(21) 3.060 .
F(2) H(29) 2.854 2_646
F(2) H(30) 3.176 2_646
F(3) H(2) 3.224 3_766
F(3) H(3) 3.082 1_455
F(3) H(3) 2.854 3_766
F(3) H(7) 3.582 4_454
F(3) H(10) 3.402 2_756
F(3) H(15) 3.135 2_756
F(3) H(16) 3.409 4_454
F(4) H(1) 2.663 .
F(4) H(2) 3.557 .
F(4) H(2) 2.434 3_766
F(4) H(12) 3.467 2_756
F(4) H(12) 3.108 4_554
F(4) H(13) 3.205 4_554
F(4) H(20) 2.639 4_554
F(5) H(2) 3.390 3_766
F(5) H(5) 2.651 4_454
F(5) H(6) 3.225 4_454
F(5) H(7) 2.775 4_454
F(5) H(13) 2.816 4_554
F(5) H(16) 3.185 4_454
F(5) H(20) 3.437 4_554
F(5) H(22) 3.075 4_554
F(6) H(1) 2.518 .
F(6) H(4) 3.590 1_455
F(6) H(10) 2.924 2_756
F(6) H(21) 2.765 .
F(6) H(24) 3.004 .
F(6) H(25) 2.477 .
O(1) H(6) 2.546 3_767
O(1) H(18) 2.923 3_767
O(1) H(27) 3.107 3_667
N(1) H(17) 3.096 4_554
N(1) H(27) 2.838 3_767
C(1) H(11) 3.184 2_756
C(1) H(17) 3.218 4_554
C(1) H(20) 3.405 4_554
C(1) H(27) 2.992 3_767
C(2) H(11) 3.207 2_756
C(2) H(12) 3.545 2_756
C(2) H(15) 3.127 4_554
C(2) H(17) 3.208 4_554
C(2) H(27) 3.494 3_767
C(3) H(15) 3.087 4_554
C(3) H(16) 3.376 4_554
C(3) H(17) 3.054 4_554
C(3) H(26) 3.256 1_655
C(4) H(17) 2.881 4_554
C(4) H(21) 3.594 1_655
C(4) H(25) 3.589 1_655
C(5) H(17) 2.902 4_554
C(5) H(27) 3.181 3_767
C(7) H(17) 3.598 4_554
C(7) H(26) 3.003 2_746
C(8) H(25) 3.287 2_746
C(8) H(28) 3.493 4_554
C(9) H(1) 3.392 2_746
C(9) H(2) 3.234 2_746
C(9) H(28) 3.487 4_554
C(10) H(30) 3.355 2_646
C(10) H(31) 3.485 2_646
C(11) H(3) 3.565 4_555
C(12) H(8) 3.492 4_555
C(12) H(29) 3.286 3_767
C(14) H(4) 3.381 1_455
C(15) H(28) 3.598 3_767
C(16) H(4) 3.596 1_455
C(16) H(23) 3.186 3_767
C(16) H(24) 3.460 3_767
C(17) H(3) 3.579 1_455
C(17) H(4) 3.127 1_455
C(17) H(10) 3.184 2_756
C(17) H(23) 3.398 3_767
C(18) H(3) 3.445 1_455
C(18) H(4) 3.583 1_455
C(18) H(7) 3.372 2_756
C(18) H(8) 3.101 2_756
C(18) H(18) 3.596 3_767
C(19) H(6) 3.573 3_767
C(19) H(18) 3.118 3_767
C(19) H(27) 3.326 3_667
C(20) H(23) 3.506 3_767
C(20) H(24) 3.238 3_767
C(20) H(30) 3.364 3_667
C(20) H(31) 3.579 3_667
C(21) H(11) 3.598 4_555
C(21) H(23) 3.240 3_767
C(21) H(24) 2.946 3_767
C(21) H(30) 3.150 3_667
C(22) H(6) 3.114 3_767
C(22) H(13) 3.478 2_656
C(22) H(14) 3.248 2_656
C(22) H(18) 3.343 3_767
C(22) H(27) 3.310 3_667
C(22) H(28) 3.522 3_667
H(1) P(2) 3.361 .
H(1) F(1) 3.083 .
H(1) F(4) 2.663 .
H(1) F(6) 2.518 .
H(1) C(9) 3.392 2_756
H(1) H(10) 3.582 2_756
H(1) H(11) 2.766 2_756
H(1) H(12) 3.205 2_756
H(1) H(20) 3.441 4_554
H(1) H(27) 3.285 3_767
H(2) P(2) 3.573 3_766
H(2) F(3) 3.224 3_766
H(2) F(4) 3.557 .
H(2) F(4) 2.434 3_766
H(2) F(5) 3.390 3_766
H(2) C(9) 3.234 2_756
H(2) H(11) 2.834 2_756
H(2) H(12) 2.846 2_756
H(2) H(13) 3.268 2_756
H(2) H(15) 3.155 4_554
H(3) F(2) 3.077 1_655
H(3) F(3) 3.082 1_655
H(3) F(3) 2.854 3_766
H(3) C(11) 3.565 4_554
H(3) C(17) 3.579 1_655
H(3) C(18) 3.445 1_655
H(3) H(7) 3.599 2_856
H(3) H(15) 3.081 4_554
H(3) H(16) 3.257 4_554
H(3) H(17) 3.575 4_554
H(3) H(25) 3.265 1_655
H(3) H(26) 2.979 1_655
H(4) F(2) 2.625 1_655
H(4) F(6) 3.590 1_655
H(4) C(14) 3.381 1_655
H(4) C(16) 3.596 1_655
H(4) C(17) 3.127 1_655
H(4) C(18) 3.583 1_655
H(4) H(17) 3.336 4_554
H(4) H(21) 2.659 1_655
H(4) H(22) 3.334 1_655
H(4) H(25) 3.034 1_655
H(4) H(29) 3.377 2_746
H(5) F(5) 2.651 4_655
H(5) H(13) 3.452 1_655
H(5) H(21) 3.319 1_655
H(5) H(22) 3.013 1_655
H(5) H(29) 3.417 2_746
H(6) F(5) 3.225 4_655
H(6) O(1) 2.546 3_767
H(6) C(19) 3.573 3_767
H(6) C(22) 3.114 3_767
H(6) H(27) 3.574 3_767
H(6) H(29) 3.025 3_767
H(6) H(30) 3.146 3_767
H(7) F(3) 3.582 4_655
H(7) F(5) 2.775 4_655
H(7) C(18) 3.372 2_746
H(7) H(3) 3.599 2_846
H(7) H(25) 3.505 2_746
H(7) H(26) 2.582 2_746
H(8) C(12) 3.492 4_554
H(8) C(18) 3.101 2_746
H(8) H(17) 2.813 4_554
H(8) H(18) 3.435 4_554
H(8) H(19) 3.401 4_554
H(8) H(25) 3.574 2_746
H(8) H(26) 2.567 2_746
H(8) H(29) 3.251 2_746
H(9) H(19) 3.039 4_554
H(9) H(23) 3.283 4_554
H(9) H(25) 3.276 2_746
H(9) H(28) 2.934 4_554
H(10) F(3) 3.402 2_746
H(10) F(6) 2.924 2_746
H(10) C(17) 3.184 2_746
H(10) H(1) 3.582 2_746
H(10) H(25) 2.495 2_746
H(10) H(26) 3.460 2_746
H(10) H(28) 3.595 4_554
H(11) C(1) 3.184 2_746
H(11) C(2) 3.207 2_746
H(11) C(21) 3.598 4_554
H(11) H(1) 2.766 2_746
H(11) H(2) 2.834 2_746
H(11) H(27) 3.526 4_554
H(11) H(28) 2.754 4_554
H(11) H(30) 3.275 2_646
H(11) H(31) 3.298 2_646
H(12) F(4) 3.467 2_746
H(12) F(4) 3.108 4_555
H(12) C(2) 3.545 2_746
H(12) H(1) 3.205 2_746
H(12) H(2) 2.846 2_746
H(13) F(4) 3.205 4_555
H(13) F(5) 2.816 4_555
H(13) C(22) 3.478 2_646
H(13) H(2) 3.268 2_746
H(13) H(5) 3.452 1_455
H(13) H(29) 3.546 2_646
H(13) H(30) 3.307 2_646
H(13) H(31) 3.035 2_646
H(14) F(1) 2.739 .
H(14) F(2) 3.422 .
H(14) C(22) 3.248 2_646
H(14) H(29) 3.354 2_646
H(14) H(30) 2.694 2_646
H(14) H(31) 3.197 2_646
H(15) F(3) 3.135 2_746
H(15) C(2) 3.127 4_555
H(15) C(3) 3.087 4_555
H(15) H(2) 3.155 4_555
H(15) H(3) 3.081 4_555
H(16) F(2) 2.653 4_655
H(16) F(3) 3.409 4_655
H(16) F(5) 3.185 4_655
H(16) C(3) 3.376 4_555
H(16) H(3) 3.257 4_555
H(16) H(29) 3.169 3_767
H(17) N(1) 3.096 4_555
H(17) C(1) 3.218 4_555
H(17) C(2) 3.208 4_555
H(17) C(3) 3.054 4_555
H(17) C(4) 2.881 4_555
H(17) C(5) 2.902 4_555
H(17) C(7) 3.598 4_555
H(17) H(3) 3.575 4_555
H(17) H(4) 3.336 4_555
H(17) H(8) 2.813 4_555
H(17) H(29) 3.008 3_767
H(18) O(1) 2.923 3_767
H(18) C(18) 3.596 3_767
H(18) C(19) 3.118 3_767
H(18) C(22) 3.343 3_767
H(18) H(8) 3.435 4_555
H(18) H(29) 2.814 3_767
H(19) F(1) 2.892 4_555
H(19) H(8) 3.401 4_555
H(19) H(9) 3.039 4_555
H(20) P(2) 3.557 4_555
H(20) F(1) 2.792 4_555
H(20) F(4) 2.639 4_555
H(20) F(5) 3.437 4_555
H(20) C(1) 3.405 4_555
H(20) H(1) 3.441 4_555
H(21) F(1) 3.379 .
H(21) F(2) 3.060 .
H(21) F(6) 2.765 .
H(21) C(4) 3.594 1_455
H(21) H(4) 2.659 1_455
H(21) H(5) 3.319 1_455
H(22) F(1) 3.166 4_555
H(22) F(5) 3.075 4_555
H(22) H(4) 3.334 1_455
H(22) H(5) 3.013 1_455
H(23) C(16) 3.186 3_767
H(23) C(17) 3.398 3_767
H(23) C(20) 3.506 3_767
H(23) C(21) 3.240 3_767
H(23) H(9) 3.283 4_555
H(24) F(6) 3.004 .
H(24) C(16) 3.460 3_767
H(24) C(20) 3.238 3_767
H(24) C(21) 2.946 3_767
H(24) H(27) 3.436 3_767
H(24) H(28) 2.957 3_767
H(25) F(6) 2.477 .
H(25) C(4) 3.589 1_455
H(25) C(8) 3.287 2_756
H(25) H(3) 3.265 1_455
H(25) H(4) 3.034 1_455
H(25) H(7) 3.505 2_756
H(25) H(8) 3.574 2_756
H(25) H(9) 3.276 2_756
H(25) H(10) 2.495 2_756
H(26) C(3) 3.256 1_455
H(26) C(7) 3.003 2_756
H(26) H(3) 2.979 1_455
H(26) H(7) 2.582 2_756
H(26) H(8) 2.567 2_756
H(26) H(10) 3.460 2_756
H(27) Cu(1) 3.586 3_767
H(27) O(1) 3.107 3_667
H(27) N(1) 2.838 3_767
H(27) C(1) 2.992 3_767
H(27) C(2) 3.494 3_767
H(27) C(5) 3.181 3_767
H(27) C(19) 3.326 3_667
H(27) C(22) 3.310 3_667
H(27) H(1) 3.285 3_767
H(27) H(6) 3.574 3_767
H(27) H(11) 3.526 4_555
H(27) H(24) 3.436 3_767
H(27) H(30) 3.222 3_667
H(27) H(31) 3.047 3_667
H(28) C(8) 3.493 4_555
H(28) C(9) 3.487 4_555
H(28) C(15) 3.598 3_767
H(28) C(22) 3.522 3_667
H(28) H(9) 2.934 4_555
H(28) H(10) 3.595 4_555
H(28) H(11) 2.754 4_555
H(28) H(24) 2.957 3_767
H(28) H(30) 2.822 3_667
H(28) H(31) 3.597 3_667
H(29) F(2) 2.854 2_656
H(29) C(12) 3.286 3_767
H(29) H(4) 3.377 2_756
H(29) H(5) 3.417 2_756
H(29) H(6) 3.025 3_767
H(29) H(8) 3.251 2_756
H(29) H(13) 3.546 2_656
H(29) H(14) 3.354 2_656
H(29) H(16) 3.169 3_767
H(29) H(17) 3.008 3_767
H(29) H(18) 2.814 3_767
H(30) F(1) 3.296 2_656
H(30) F(2) 3.176 2_656
H(30) C(10) 3.355 2_656
H(30) C(20) 3.364 3_667
H(30) C(21) 3.150 3_667
H(30) H(6) 3.146 3_767
H(30) H(11) 3.275 2_656
H(30) H(13) 3.307 2_656
H(30) H(14) 2.694 2_656
H(30) H(27) 3.222 3_667
H(30) H(28) 2.822 3_667
H(31) C(10) 3.485 2_656
H(31) C(20) 3.579 3_667
H(31) H(11) 3.298 2_656
H(31) H(13) 3.035 2_656
H(31) H(14) 3.197 2_656
H(31) H(27) 3.047 3_667
H(31) H(28) 3.597 3_667

loop_
_geom_torsion_atom_site_label_1
_geom_torsion_atom_site_label_2
_geom_torsion_atom_site_label_3
_geom_torsion_atom_site_label_4
_geom_torsion
N(1) Cu(1) N(2) C(7) 1.3(2)
N(1) Cu(1) N(2) C(8) -117.0(3)
N(1) Cu(1) N(2) C(11) 121.2(2)
N(2) Cu(1) N(1) C(1) 153.1(2)
N(2) Cu(1) N(1) C(5) -25.5(2)
N(1) Cu(1) N(3) C(10) 115.3(6)
N(1) Cu(1) N(3) C(13) -124.9(6)
N(1) Cu(1) N(3) C(14) -1.7(7)
N(3) Cu(1) N(1) C(1) -23.9(7)
N(3) Cu(1) N(1) C(5) 157.5(5)
N(2) Cu(1) N(3) C(10) -61.7(2)
N(2) Cu(1) N(3) C(13) 58.0(2)
N(2) Cu(1) N(3) C(14) -178.8(2)
N(3) Cu(1) N(2) C(7) -179.3(2)
N(3) Cu(1) N(2) C(8) 62.5(3)
N(3) Cu(1) N(2) C(11) -59.4(2)
C(22) O(1) C(19) C(18) 6.2(6)
C(22) O(1) C(19) C(20) -173.8(3)
Cu(1) N(1) C(1) C(2) -178.5(2)
Cu(1) N(1) C(5) C(4) 179.0(2)
Cu(1) N(1) C(5) C(6) 1.6(4)
C(1) N(1) C(5) C(4) 0.4(5)
C(1) N(1) C(5) C(6) -177.0(3)
C(5) N(1) C(1) C(2) 0.1(4)
Cu(1) N(2) C(7) C(6) 43.6(3)
Cu(1) N(2) C(8) C(9) -63.5(3)
Cu(1) N(2) C(11) C(12) 10.2(4)
C(8) N(2) C(7) C(6) 159.3(2)
C(7) N(2) C(11) C(12) 128.4(3)
C(11) N(2) C(7) C(6) -75.2(3)
C(8) N(2) C(11) C(12) -107.6(4)
C(11) N(2) C(8) C(9) 55.8(4)
Cu(1) N(3) C(10) C(9) 67.8(4)
Cu(1) N(3) C(13) C(12) -11.5(3)
Cu(1) N(3) C(14) C(15) -49.0(4)
C(10) N(3) C(13) C(12) 105.8(4)
C(13) N(3) C(10) C(9) -51.5(5)
C(10) N(3) C(14) C(15) -166.1(3)
C(14) N(3) C(10) C(9) -170.3(3)
C(13) N(3) C(14) C(15) 74.4(4)
C(14) N(3) C(13) C(12) -137.3(3)
N(1) C(1) C(2) C(3) -0.9(5)
C(1) C(2) C(3) C(4) 1.1(5)
C(2) C(3) C(4) C(5) -0.7(5)
C(3) C(4) C(5) N(1) -0.1(4)
C(3) C(4) C(5) C(6) 177.3(3)
N(1) C(5) C(6) C(7) 54.9(5)
C(4) C(5) C(6) C(7) -122.6(4)
C(5) C(6) C(7) N(2) -82.8(4)
N(2) C(8) C(9) C(10) 58.5(4)
C(8) C(9) C(10) N(3) -59.4(5)
N(2) C(11) C(12) C(13) 60.0(5)
C(11) C(12) C(13) N(3) -62.8(4)
N(3) C(14) C(15) C(16) -176.1(3)
C(14) C(15) C(16) C(17) -81.5(5)
C(14) C(15) C(16) C(21) 98.3(4)
C(15) C(16) C(17) C(18) -179.1(4)
C(15) C(16) C(21) C(20) 179.2(3)
C(17) C(16) C(21) C(20) -1.0(6)
C(21) C(16) C(17) C(18) 1.1(6)
C(16) C(17) C(18) C(19) 0.1(5)
C(17) C(18) C(19) O(1) 178.4(4)
C(17) C(18) C(19) C(20) -1.5(6)
O(1) C(19) C(20) C(21) -178.3(3)
C(18) C(19) C(20) C(21) 1.7(6)
C(19) C(20) C(21) C(16) -0.4(6)
